data_4321882
loop_
_publ_author_name
'Talia M. McKinney'
'Phillip E. Fanwick'
'Richard A. Walton'

_publ_contact_author
;
     Richard A. Walton
     Department of Chemistry
     Purdue University
     1393 Brown Building
     W. Lafayette
     IN 47907
     USA
;
_publ_contact_author_email walton@chem.purdue.edu
_publ_contact_author_fax '(765) 494 0239'
_publ_contact_author_phone '(765) 494 5464'
_publ_section_title
;
 Reactions of the Eight-Coordinate Rhenium Complex ReH4(hq)(PPh3)2 (hq =
 2-Hydroxyquinoline Monoanion) with Monodentate Tertiary Phosphines:
 Formation of Pentagonal Bipyramidal Dihydridorhenium(III) Complexes of
 the Type ReH2(hq)(PPh3)2(PR3)
;
_journal_name_full 'Inorganic Chemistry'
_journal_page_first 1548
_journal_page_last 1554
_journal_paper_doi 10.1021/ic981155z
_journal_volume 38
_journal_year 1999
_chemical_formula_sum 'C57 H49 N O P3 Re'
_chemical_formula_weight 1043.15
_chemical_name_systematic ' ?'
_space_group_IT_number 15
_symmetry_cell_setting monoclinic
_symmetry_space_group_name_Hall '-C 2yc'
_symmetry_space_group_name_H-M 'C 1 2/c 1'
_atom_type_scat_source 'International Tables for Crystallography (Vol C) '
_cell_angle_alpha 90.00
_cell_angle_beta 114.915(13)
_cell_angle_gamma 90.00
_cell_formula_units_Z 16
_cell_length_a 45.685(4)
_cell_length_b 12.2110(12)
_cell_length_c 36.400(6)
_cell_measurement_reflns_used 579
_cell_measurement_temperature 156
_cell_measurement_theta_max 43
_cell_measurement_theta_min 12
_cell_volume 18416(4)
_computing_cell_refinement CAD4_(Enraf-Nonius,_1977)
_computing_data_collection CAD4_(Enraf-Nonius,_1977)
_computing_data_reduction PROCESS_MolEN_(Fair,_1990)
_computing_molecular_graphics
;
    ORTEP (Johnson, 1976)
    Xtal_GX (Hall, 1995)
    PLUTON (Spek, 1991)
;
_computing_publication_material CIF_VAX_MolEN_(Fair,_1990)
_computing_structure_refinement SHELX97_(Sheldrick,_1997)
_computing_structure_solution PATTY_(DIRDIF92,_Beurskins,_1992)
_diffrn_ambient_temperature 156
_diffrn_measurement_device_type Enraf_Nonius_CAD4
_diffrn_measurement_method \w
_diffrn_radiation_type MO-K\a
_diffrn_radiation_wavelength 0.71073
_diffrn_reflns_av_R_equivalents 0.086
_diffrn_reflns_limit_h_max 56
_diffrn_reflns_limit_h_min 0
_diffrn_reflns_limit_k_max 15
_diffrn_reflns_limit_k_min 0
_diffrn_reflns_limit_l_max 38
_diffrn_reflns_limit_l_min -48
_diffrn_reflns_number 16013
_diffrn_reflns_theta_max 27.97
_diffrn_reflns_theta_min 2.00
_diffrn_standards_decay_% 0.00
_diffrn_standards_interval_time 0
_diffrn_standards_number 0
_exptl_absorpt_coefficient_mu 2.818
_exptl_absorpt_correction_type none
_exptl_crystal_colour red
_exptl_crystal_density_diffrn 1.50
_exptl_crystal_description needle
_exptl_crystal_F_000 8416
_exptl_crystal_size_max 0.20
_exptl_crystal_size_mid 0.14
_exptl_crystal_size_min 0.12
_refine_diff_density_max 2.01
_refine_diff_density_min -1.74
_refine_ls_extinction_coef 0.20E-03
_refine_ls_extinction_method SHELXL97_(Sheldrick_1997)
_refine_ls_goodness_of_fit_ref 1.013
_refine_ls_hydrogen_treatment mixed
_refine_ls_matrix_type full
_refine_ls_number_parameters 1154
_refine_ls_number_reflns 15320
_refine_ls_number_restraints 0
_refine_ls_R_factor_gt 0.061
_refine_ls_shift/su_max 0.091
_refine_ls_structure_factor_coef Fsqd
_refine_ls_weighting_details 'w=1/[\s^2^(Fo^2^)+(0.1236P)^2^+0.0000P] where P=(Fo^2^+2Fc^2^)/3'
_refine_ls_weighting_scheme calc
_refine_ls_wR_factor_ref 0.224
_reflns_number_gt 7903
_reflns_number_total 15320
_reflns_threshold_expression >2.0\s(I)
_cod_data_source_file ic981155z_1.cif
_cod_data_source_block Compound5
_cod_original_cell_volume 18416(8)
_cod_original_formula_sum 'C57 H49 N1 O1 P3 Re1'
_cod_database_code 4321882

loop_
_symmetry_equiv_pos_as_xyz
'x, y, z'
'-x, y, -z+1/2'
'-x, -y, -z'
'x, -y, z+1/2'
'x+1/2, y+1/2, z'
'-x+1/2, y+1/2, -z+1/2'
'-x+1/2, -y+1/2, -z'
'x+1/2, -y+1/2, z+1/2'

loop_
_atom_site_aniso_label
_atom_site_aniso_U_11
_atom_site_aniso_U_22
_atom_site_aniso_U_33
_atom_site_aniso_U_12
_atom_site_aniso_U_13
_atom_site_aniso_U_23
Re(1) 0.0233(3) 0.0186(3) 0.0201(3) -0.0001(2) 0.0096(3) -0.0002(2)
Re(2) 0.0252(3) 0.0196(3) 0.0193(3) -0.0010(2) 0.0108(3) -0.0001(2)
P(1) 0.0253(19) 0.0175(15) 0.021(2) -0.0001(14) 0.0103(17) 0.0002(14)
P(2) 0.029(2) 0.0249(17) 0.029(2) 0.0013(15) 0.0168(19) -0.0001(16)
P(3) 0.0258(19) 0.0152(15) 0.022(2) 0.0009(14) 0.0102(17) 0.0008(14)
P(4) 0.028(2) 0.0168(15) 0.023(2) 0.0010(14) 0.0107(18) -0.0015(14)
P(5) 0.030(2) 0.0284(18) 0.022(2) -0.0028(16) 0.0135(18) 0.0006(15)
P(6) 0.027(2) 0.0187(16) 0.025(2) 0.0012(15) 0.0119(18) 0.0010(14)
O(12) 0.021(5) 0.032(5) 0.022(6) 0.003(4) 0.006(4) -0.003(4)
O(22) 0.026(5) 0.035(5) 0.019(5) 0.003(4) 0.006(4) -0.001(4)
N(11) 0.019(6) 0.033(6) 0.018(7) 0.007(5) 0.012(6) 0.008(5)
N(21) 0.029(7) 0.011(5) 0.028(7) 0.008(5) 0.014(6) 0.000(5)
C(12) 0.032(8) 0.030(7) 0.009(7) -0.015(6) -0.003(6) 0.000(6)
C(13) 0.003(6) 0.036(7) 0.035(9) 0.006(6) 0.005(6) 0.004(6)
C(14) 0.017(7) 0.036(8) 0.036(10) 0.007(6) 0.005(7) -0.008(7)
C(15) 0.028(8) 0.017(7) 0.043(10) 0.003(6) 0.013(8) -0.001(6)
C(16) 0.046(10) 0.040(9) 0.045(11) 0.008(8) 0.027(10) -0.006(8)
C(17) 0.036(9) 0.028(7) 0.027(9) -0.005(7) 0.015(8) -0.015(6)
C(18) 0.050(10) 0.036(8) 0.049(11) 0.011(8) 0.032(10) -0.003(8)
C(19) 0.050(10) 0.038(8) 0.019(9) 0.003(7) 0.013(8) -0.003(6)
C(1A) 0.043(9) 0.009(6) 0.041(10) 0.004(6) 0.021(8) -0.001(6)
C(22) 0.043(9) 0.022(7) 0.029(9) -0.003(6) 0.024(8) 0.003(6)
C(23) 0.025(8) 0.037(8) 0.029(9) 0.005(6) 0.009(7) 0.008(7)
C(24) 0.023(8) 0.036(8) 0.046(11) -0.007(6) 0.021(8) -0.001(7)
C(25) 0.043(9) 0.025(7) 0.024(9) -0.006(7) 0.024(8) -0.003(6)
C(26) 0.029(9) 0.031(7) 0.043(10) -0.006(7) 0.023(8) -0.011(7)
C(27) 0.050(10) 0.039(9) 0.024(9) -0.004(8) 0.016(9) -0.003(7)
C(28) 0.037(9) 0.031(8) 0.025(9) -0.005(7) 0.006(7) 0.001(6)
C(29) 0.023(8) 0.024(7) 0.025(9) 0.004(6) 0.003(7) 0.004(6)
C(2A) 0.023(8) 0.035(7) 0.011(7) -0.006(6) 0.008(6) -0.006(6)
C(111) 0.028(8) 0.032(7) 0.018(8) 0.000(6) 0.009(7) 0.007(6)
C(112) 0.031(8) 0.026(7) 0.037(10) -0.002(6) 0.025(8) 0.005(6)
C(113) 0.021(8) 0.029(7) 0.034(9) -0.002(6) 0.012(7) 0.000(6)
C(114) 0.042(9) 0.032(7) 0.034(10) -0.019(7) 0.020(8) 0.000(7)
C(115) 0.052(11) 0.026(7) 0.042(11) 0.008(7) 0.027(9) 0.009(7)
C(116) 0.024(8) 0.027(7) 0.034(9) -0.004(6) 0.011(7) -0.002(6)
C(121) 0.015(7) 0.021(6) 0.017(8) -0.002(5) 0.003(6) 0.009(5)
C(122) 0.045(10) 0.051(10) 0.035(10) 0.006(8) 0.017(9) -0.001(8)
C(123) 0.051(11) 0.065(11) 0.038(12) 0.029(10) 0.016(10) -0.014(9)
C(124) 0.051(11) 0.048(10) 0.038(11) 0.015(9) 0.022(10) -0.001(8)
C(125) 0.048(10) 0.051(9) 0.020(9) 0.008(8) 0.019(8) 0.011(7)
C(126) 0.024(8) 0.026(7) 0.020(8) 0.003(6) 0.004(7) -0.004(6)
C(131) 0.043(9) 0.006(5) 0.032(9) -0.002(6) 0.022(8) -0.006(5)
C(132) 0.046(10) 0.012(6) 0.027(9) 0.012(6) 0.005(8) 0.000(6)
C(133) 0.049(10) 0.027(7) 0.023(9) 0.008(7) 0.012(8) -0.001(6)
C(134) 0.056(11) 0.039(8) 0.018(9) 0.011(8) 0.011(8) 0.001(7)
C(135) 0.066(12) 0.030(8) 0.022(9) -0.003(8) 0.029(9) 0.006(6)
C(136) 0.025(8) 0.034(7) 0.022(9) -0.001(6) 0.008(7) -0.009(6)
C(211) 0.034(8) 0.020(6) 0.026(8) 0.003(6) 0.019(7) -0.006(6)
C(212) 0.031(9) 0.037(8) 0.035(10) -0.004(7) 0.016(8) -0.015(7)
C(213) 0.027(9) 0.062(11) 0.035(10) -0.005(8) 0.009(8) 0.001(8)
C(214) 0.020(8) 0.045(9) 0.047(11) -0.004(7) 0.016(8) 0.002(8)
C(215) 0.057(11) 0.029(8) 0.038(10) 0.004(7) 0.029(9) 0.005(7)
C(216) 0.033(9) 0.035(8) 0.042(10) 0.004(7) 0.022(8) -0.007(7)
C(221) 0.035(9) 0.040(8) 0.017(8) -0.004(7) 0.010(7) -0.006(6)
C(222) 0.039(9) 0.034(8) 0.033(10) 0.006(7) 0.015(8) 0.000(7)
C(223) 0.052(12) 0.049(10) 0.051(13) -0.002(9) 0.024(10) -0.005(9)
C(224) 0.046(10) 0.065(11) 0.009(9) -0.012(9) -0.002(8) -0.003(8)
C(225) 0.061(12) 0.061(11) 0.035(11) -0.019(10) 0.016(10) -0.038(9)
C(226) 0.053(11) 0.024(7) 0.047(11) -0.001(7) 0.025(9) -0.004(7)
C(311) 0.039(9) 0.019(6) 0.023(8) -0.004(6) 0.015(7) 0.003(6)
C(312) 0.026(8) 0.023(7) 0.031(9) -0.005(6) 0.009(7) 0.004(6)
C(313) 0.051(10) 0.042(9) 0.015(8) 0.014(8) 0.019(8) 0.006(6)
C(314) 0.038(10) 0.060(11) 0.054(12) 0.004(9) 0.029(10) 0.015(9)
C(315) 0.032(9) 0.113(16) 0.016(9) -0.012(10) 0.012(8) -0.010(9)
C(316) 0.037(10) 0.044(9) 0.046(11) -0.009(8) 0.022(9) -0.003(8)
C(321) 0.040(9) 0.025(7) 0.024(9) -0.009(6) 0.019(8) -0.006(6)
C(322) 0.031(9) 0.027(7) 0.032(10) -0.012(6) 0.012(8) -0.006(6)
C(323) 0.032(9) 0.035(8) 0.021(9) -0.007(7) -0.001(7) -0.006(6)
C(324) 0.053(11) 0.040(9) 0.021(9) -0.015(8) -0.001(8) -0.003(7)
C(325) 0.091(15) 0.007(6) 0.042(11) 0.012(8) 0.027(11) -0.007(6)
C(326) 0.054(11) 0.031(8) 0.030(10) 0.018(8) 0.007(9) 0.004(7)
C(331) 0.036(9) 0.025(7) 0.021(9) 0.008(6) 0.010(7) -0.004(6)
C(332) 0.025(8) 0.027(7) 0.024(8) 0.006(6) 0.010(7) 0.000(6)
C(333) 0.037(9) 0.019(6) 0.033(9) 0.020(6) 0.020(8) 0.013(6)
C(334) 0.043(10) 0.032(8) 0.044(11) 0.019(7) 0.023(9) 0.007(7)
C(335) 0.037(9) 0.033(8) 0.031(10) 0.002(7) 0.014(8) -0.005(7)
C(336) 0.023(8) 0.041(8) 0.034(10) -0.003(7) 0.012(7) 0.000(7)
C(411) 0.036(9) 0.026(7) 0.024(9) -0.010(6) 0.012(7) 0.005(6)
C(412) 0.022(8) 0.030(7) 0.025(9) 0.001(6) 0.007(7) -0.007(6)
C(413) 0.037(9) 0.025(7) 0.034(10) -0.002(7) 0.011(8) 0.001(7)
C(414) 0.065(11) 0.033(8) 0.014(8) -0.001(8) 0.016(8) -0.006(6)
C(415) 0.031(8) 0.034(8) 0.016(8) 0.001(7) 0.002(7) -0.007(6)
C(416) 0.027(8) 0.018(6) 0.020(8) 0.003(6) 0.007(7) -0.004(6)
C(421) 0.029(8) 0.016(6) 0.032(9) -0.003(6) 0.015(7) 0.000(6)
C(422) 0.030(9) 0.026(7) 0.037(10) 0.007(7) 0.011(8) 0.012(7)
C(423) 0.032(9) 0.042(9) 0.062(13) 0.008(7) 0.030(10) 0.006(8)
C(424) 0.044(10) 0.048(10) 0.053(12) 0.008(8) 0.034(10) -0.005(8)
C(425) 0.062(11) 0.029(7) 0.024(9) 0.008(7) 0.030(9) 0.003(6)
C(426) 0.028(8) 0.030(7) 0.019(8) -0.003(6) 0.001(7) -0.005(6)
C(431) 0.033(9) 0.026(7) 0.039(10) -0.016(6) 0.026(8) -0.007(7)
C(432) 0.020(8) 0.051(9) 0.025(9) -0.001(7) 0.007(7) -0.002(7)
C(433) 0.040(10) 0.056(10) 0.049(12) 0.015(9) 0.019(10) 0.004(9)
C(434) 0.060(12) 0.060(11) 0.023(10) -0.001(9) 0.024(10) -0.009(8)
C(435) 0.045(11) 0.030(8) 0.040(11) -0.009(7) 0.017(9) -0.002(7)
C(436) 0.040(9) 0.015(6) 0.027(9) 0.004(6) 0.012(8) -0.004(6)
C(511) 0.046(10) 0.032(8) 0.024(9) -0.015(7) 0.019(8) 0.003(6)
C(512) 0.050(10) 0.032(8) 0.027(9) -0.006(7) 0.014(8) 0.007(7)
C(513) 0.089(15) 0.030(8) 0.066(14) -0.032(9) 0.058(13) -0.019(8)
C(514) 0.075(14) 0.050(10) 0.073(14) -0.032(10) 0.062(13) -0.036(10)
C(515) 0.040(10) 0.065(12) 0.057(13) -0.009(9) 0.023(10) -0.006(10)
C(516) 0.025(9) 0.058(10) 0.028(9) 0.000(8) 0.010(8) 0.002(8)
C(521) 0.046(10) 0.035(8) 0.020(8) -0.020(7) 0.021(8) 0.000(6)
C(522) 0.045(9) 0.040(8) 0.017(8) 0.001(8) 0.011(7) 0.003(7)
C(523) 0.058(11) 0.055(10) 0.021(9) -0.021(9) 0.018(9) -0.007(7)
C(524) 0.051(11) 0.072(12) 0.015(9) -0.019(10) 0.016(9) -0.009(8)
C(525) 0.042(10) 0.033(8) 0.030(10) -0.007(7) 0.001(8) 0.011(7)
C(526) 0.039(9) 0.043(9) 0.024(9) -0.008(7) 0.014(8) 0.002(7)
C(611) 0.043(9) 0.017(6) 0.037(10) 0.003(6) 0.021(8) 0.000(6)
C(612) 0.034(8) 0.026(7) 0.024(8) -0.004(6) 0.018(7) -0.004(6)
C(613) 0.035(9) 0.025(7) 0.031(9) -0.002(6) 0.016(8) -0.005(6)
C(614) 0.044(10) 0.032(8) 0.047(11) -0.007(7) 0.033(9) -0.009(7)
C(615) 0.038(10) 0.058(11) 0.042(12) 0.011(9) 0.013(9) -0.001(9)
C(616) 0.036(9) 0.068(11) 0.015(9) 0.030(8) 0.005(7) 0.006(8)
C(621) 0.036(9) 0.029(7) 0.015(8) -0.001(6) 0.013(7) 0.008(6)
C(622) 0.044(9) 0.034(8) 0.023(9) -0.007(7) 0.014(8) 0.007(7)
C(623) 0.043(10) 0.025(7) 0.031(9) -0.008(7) 0.020(8) 0.002(6)
C(624) 0.045(10) 0.042(9) 0.037(10) -0.025(8) 0.020(9) 0.000(7)
C(625) 0.027(9) 0.044(9) 0.039(11) -0.001(7) 0.007(8) 0.004(8)
C(626) 0.039(9) 0.023(7) 0.020(8) -0.005(6) 0.005(7) 0.003(6)
C(631) 0.033(8) 0.025(7) 0.013(8) -0.001(6) 0.006(7) -0.014(6)
C(632) 0.051(10) 0.007(6) 0.044(10) 0.005(6) 0.027(9) 0.008(6)
C(633) 0.046(10) 0.031(8) 0.031(10) -0.006(7) 0.014(8) 0.007(7)
C(634) 0.074(14) 0.040(9) 0.023(10) -0.010(9) 0.001(9) 0.010(7)
C(635) 0.064(13) 0.025(8) 0.039(11) -0.011(8) 0.003(10) 0.006(7)
C(636) 0.049(10) 0.046(9) 0.014(9) -0.030(8) 0.001(8) -0.011(7)

loop_
_atom_site_label
_atom_site_fract_x
_atom_site_fract_y
_atom_site_fract_z
_atom_site_U_iso_or_equiv
_atom_site_thermal_displace_type
_atom_site_calc_flag
Re(1) 0.092616(12) 0.17305(4) 0.112782(16) 0.02051(19) Uani ?
Re(2) 0.158389(12) -0.32651(4) -0.135731(16) 0.02088(19) Uani ?
P(1) 0.09758(9) 0.3627(3) 0.10097(11) 0.0211(12) Uani ?
P(2) 0.11336(9) 0.0986(3) 0.06913(12) 0.0261(12) Uani ?
P(3) 0.09000(8) -0.0100(2) 0.13151(11) 0.0210(12) Uani ?
P(4) 0.15481(9) -0.1393(3) -0.12197(11) 0.0226(12) Uani ?
P(5) 0.13587(9) -0.3596(3) -0.08971(11) 0.0259(12) Uani ?
P(6) 0.16147(9) -0.5111(3) -0.15622(11) 0.0232(12) Uani ?
O(12) 0.0400(2) 0.1702(7) 0.0683(3) 0.026(3) Uani ?
O(22) 0.2113(2) -0.3372(7) -0.0937(3) 0.028(3) Uani ?
N(11) 0.0556(3) 0.2186(8) 0.1325(3) 0.022(4) Uani ?
N(21) 0.1954(3) -0.2854(8) -0.1569(3) 0.022(4) Uani ?
C(12) 0.0309(3) 0.2022(10) 0.0961(4) 0.028(5) Uani ?
C(13) -0.0017(3) 0.2131(10) 0.0900(4) 0.026(5) Uani ?
C(14) -0.0075(3) 0.2455(11) 0.1232(4) 0.032(5) Uani ?
C(15) 0.0182(3) 0.2636(10) 0.1621(5) 0.030(5) Uani ?
C(16) 0.0119(4) 0.2940(12) 0.1943(5) 0.041(7) Uani ?
C(17) 0.0765(4) 0.2676(10) 0.2035(4) 0.030(5) Uani ?
C(18) 0.0382(4) 0.3124(11) 0.2315(5) 0.041(6) Uani ?
C(19) 0.0701(4) 0.2981(11) 0.2366(4) 0.036(6) Uani ?
C(1A) 0.0501(4) 0.2493(9) 0.1650(5) 0.030(6) Uani ?
C(22) 0.2200(4) -0.3084(10) -0.1223(4) 0.028(5) Uani ?
C(23) 0.2529(3) -0.3027(11) -0.1174(4) 0.031(5) Uani ?
C(24) 0.2574(3) -0.2759(11) -0.1500(5) 0.033(6) Uani ?
C(25) 0.2307(4) -0.2511(10) -0.1879(4) 0.027(5) Uani ?
C(26) 0.2335(4) -0.2198(11) -0.2234(5) 0.032(6) Uani ?
C(27) 0.2080(4) -0.1949(12) -0.2582(5) 0.038(6) Uani ?
C(28) 0.1768(4) -0.2000(11) -0.2595(4) 0.033(5) Uani ?
C(29) 0.1725(3) -0.2280(10) -0.2268(4) 0.026(5) Uani ?
C(2A) 0.1992(3) -0.2537(10) -0.1900(4) 0.023(5) Uani ?
C(111) 0.1380(3) 0.4251(11) 0.1213(4) 0.026(5) Uani ?
C(112) 0.1659(3) 0.3628(11) 0.1350(4) 0.028(5) Uani ?
C(113) 0.1970(3) 0.4109(10) 0.1505(4) 0.028(5) Uani ?
C(114) 0.1997(4) 0.5239(11) 0.1511(4) 0.035(6) Uani ?
C(115) 0.1718(4) 0.5874(11) 0.1377(5) 0.038(6) Uani ?
C(116) 0.1420(3) 0.5378(10) 0.1230(4) 0.029(5) Uani ?
C(121) 0.0792(3) 0.4590(9) 0.1250(4) 0.019(4) Uani ?
C(122) 0.0505(4) 0.5147(13) 0.1042(5) 0.044(6) Uani ?
C(123) 0.0387(4) 0.5814(13) 0.1243(5) 0.052(7) Uani ?
C(124) 0.0538(4) 0.5970(13) 0.1644(5) 0.045(7) Uani ?
C(125) 0.0829(4) 0.5424(12) 0.1867(5) 0.038(6) Uani ?
C(126) 0.0950(3) 0.4735(10) 0.1669(4) 0.025(5) Uani ?
C(131) 0.0790(4) 0.4122(9) 0.0484(4) 0.025(5) Uani ?
C(132) 0.0462(4) 0.3876(10) 0.0256(4) 0.032(6) Uani ?
C(133) 0.0296(4) 0.4215(10) -0.0149(4) 0.034(6) Uani ?
C(134) 0.0463(4) 0.4810(12) -0.0329(5) 0.039(6) Uani ?
C(135) 0.0790(4) 0.4992(11) -0.0112(4) 0.036(6) Uani ?
C(136) 0.0955(3) 0.4672(10) 0.0294(4) 0.028(5) Uani ?
C(211) 0.1470(3) 0.1639(10) 0.0625(4) 0.024(5) Uani ?
C(212) 0.1782(3) 0.1346(12) 0.0858(5) 0.034(6) Uani ?
C(213) 0.2032(4) 0.1905(13) 0.0815(5) 0.043(6) Uani ?
C(214) 0.1980(3) 0.2743(12) 0.0545(5) 0.037(6) Uani ?
C(215) 0.1664(4) 0.3009(11) 0.0305(5) 0.038(6) Uani ?
C(216) 0.1409(4) 0.2469(11) 0.0338(5) 0.035(6) Uani ?
C(221) 0.0877(4) 0.0632(11) 0.0172(4) 0.031(5) Uani ?
C(222) 0.0611(4) 0.1279(12) -0.0067(5) 0.035(6) Uani ?
C(223) 0.0434(4) 0.1126(13) -0.0474(5) 0.050(7) Uani ?
C(224) 0.0514(4) 0.0256(14) -0.0659(5) 0.045(6) Uani ?
C(225) 0.0774(4) -0.0466(14) -0.0431(5) 0.054(7) Uani ?
C(226) 0.0950(4) -0.0276(11) -0.0013(5) 0.040(6) Uani ?
C(311) 0.0667(3) -0.0310(10) 0.1618(4) 0.026(5) Uani ?
C(312) 0.0794(3) 0.0082(10) 0.2009(4) 0.028(5) Uani ?
C(313) 0.0618(4) 0.0027(11) 0.2247(4) 0.034(6) Uani ?
C(314) 0.0313(4) -0.0453(13) 0.2087(5) 0.047(7) Uani ?
C(315) 0.0190(4) -0.0914(16) 0.1705(5) 0.053(7) Uani ?
C(316) 0.0361(4) -0.0829(12) 0.1468(5) 0.041(6) Uani ?
C(321) 0.0716(4) -0.1066(10) 0.0886(4) 0.028(5) Uani ?
C(322) 0.0413(3) -0.0846(11) 0.0576(4) 0.030(6) Uani ?
C(323) 0.0272(4) -0.1526(11) 0.0249(4) 0.033(5) Uani ?
C(324) 0.0431(4) -0.2430(12) 0.0213(5) 0.044(6) Uani ?
C(325) 0.0735(5) -0.2644(10) 0.0503(5) 0.047(7) Uani ?
C(326) 0.0878(4) -0.1981(11) 0.0844(5) 0.042(6) Uani ?
C(331) 0.1273(4) -0.0828(10) 0.1654(4) 0.028(5) Uani ?
C(332) 0.1239(3) -0.1839(10) 0.1828(4) 0.025(5) Uani ?
C(333) 0.1514(3) -0.2408(10) 0.2081(4) 0.028(5) Uani ?
C(334) 0.1815(4) -0.2001(11) 0.2174(5) 0.038(6) Uani ?
C(335) 0.1850(4) -0.0999(11) 0.2002(4) 0.034(6) Uani ?
C(336) 0.1581(3) -0.0440(12) 0.1741(4) 0.033(5) Uani ?
C(411) 0.1708(4) -0.1004(10) -0.0680(4) 0.029(5) Uani ?
C(412) 0.2010(3) -0.1428(11) -0.0420(4) 0.027(5) Uani ?
C(413) 0.2154(4) -0.1153(11) -0.0012(5) 0.033(6) Uani ?
C(414) 0.1997(4) -0.0453(11) 0.0152(4) 0.038(6) Uani ?
C(415) 0.1694(3) -0.0069(11) -0.0104(4) 0.030(5) Uani ?
C(416) 0.1552(3) -0.0349(9) -0.0504(4) 0.023(5) Uani ?
C(421) 0.1145(3) -0.0711(10) -0.1434(4) 0.025(5) Uani ?
C(422) 0.0864(3) -0.1280(11) -0.1597(4) 0.032(6) Uani ?
C(423) 0.0560(4) -0.0753(12) -0.1778(5) 0.042(7) Uani ?
C(424) 0.0549(4) 0.0355(13) -0.1765(5) 0.044(7) Uani ?
C(425) 0.0839(4) 0.0982(11) -0.1601(4) 0.034(6) Uani ?
C(426) 0.1138(3) 0.0436(11) -0.1430(4) 0.029(5) Uani ?
C(431) 0.1768(3) 0.0452(10) 0.3577(4) 0.029(6) Uani ?
C(432) 0.2080(3) 0.0104(12) 0.3802(4) 0.033(5) Uani ?
C(433) 0.2230(4) -0.0552(13) 0.3625(5) 0.048(7) Uani ?
C(434) 0.2075(4) -0.0818(13) 0.3231(5) 0.045(7) Uani ?
C(435) 0.1771(4) -0.0502(11) 0.3002(5) 0.039(6) Uani ?
C(436) 0.1623(4) 0.0168(10) 0.3175(4) 0.028(5) Uani ?
C(511) 0.1066(4) -0.4713(11) -0.0974(4) 0.033(6) Uani ?
C(512) 0.1152(4) -0.5724(11) -0.0823(5) 0.037(6) Uani ?
C(513) 0.0933(5) -0.6571(12) -0.0900(6) 0.053(8) Uani ?
C(514) 0.0606(5) -0.6348(14) -0.1150(6) 0.055(8) Uani ?
C(515) 0.0516(4) -0.5308(14) -0.1291(5) 0.053(7) Uani ?
C(516) 0.0745(3) -0.4509(13) -0.1209(5) 0.037(6) Uani ?
C(521) 0.1610(4) -0.3735(11) -0.0361(4) 0.031(6) Uani ?
C(522) 0.1523(4) -0.3331(11) -0.0070(4) 0.035(5) Uani ?
C(523) 0.1706(4) -0.3476(13) 0.0335(5) 0.044(6) Uani ?
C(524) 0.1997(4) -0.4033(14) 0.0475(5) 0.045(7) Uani ?
C(525) 0.2098(4) -0.4409(11) 0.0196(5) 0.040(6) Uani ?
C(526) 0.1910(4) -0.4277(12) -0.0213(4) 0.035(6) Uani ?
C(611) 0.1845(4) -0.5272(10) -0.1881(5) 0.031(6) Uani ?
C(612) 0.1696(3) -0.4846(10) -0.2286(4) 0.026(5) Uani ?
C(613) 0.1862(3) -0.4885(10) -0.2524(4) 0.030(5) Uani ?
C(614) 0.2164(4) -0.5287(11) -0.2379(5) 0.036(6) Uani ?
C(615) 0.2309(4) -0.5702(13) -0.1981(5) 0.047(7) Uani ?
C(616) 0.2152(4) -0.5681(13) -0.1737(5) 0.042(6) Uani ?
C(621) 0.1248(3) -0.5876(10) -0.1887(4) 0.026(5) Uani ?
C(622) 0.1276(4) -0.6882(11) -0.2071(4) 0.034(6) Uani ?
C(623) 0.0997(4) -0.7426(11) -0.2312(4) 0.031(6) Uani ?
C(624) 0.0684(4) -0.7059(12) -0.2381(5) 0.040(6) Uani ?
C(625) 0.0661(4) -0.6040(12) -0.2200(5) 0.039(6) Uani ?
C(626) 0.0936(3) -0.5475(10) -0.1956(4) 0.030(5) Uani ?
C(631) 0.1817(3) -0.6123(10) -0.1157(4) 0.025(5) Uani ?
C(632) 0.2133(4) -0.5868(9) -0.0864(5) 0.032(6) Uani ?
C(633) 0.2286(4) -0.6571(11) -0.0555(5) 0.037(6) Uani ?
C(634) 0.2132(5) -0.7517(13) -0.0499(5) 0.052(7) Uani ?
C(635) 0.1826(4) -0.7716(12) -0.0777(5) 0.049(7) Uani ?
C(636) 0.1669(4) -0.7037(12) -0.1098(4) 0.041(6) Uani ?
H(2) 0.130(3) 0.004(8) 0.082(4) 0.0340 Uiso ?
H(5) 0.116(3) -0.292(9) -0.082(4) 0.0340 Uiso ?
H(11) 0.1365(16) 0.157(8) 0.122(3) 0.0270 Uiso ?
H(12) 0.115(3) 0.206(9) 0.169(2) 0.0270 Uiso ?
H(13) -0.0186 0.1992 0.0648 0.0330 Uiso calc
H(14) -0.0287 0.2555 0.1197 0.0410 Uiso calc
H(16) -0.0092 0.3021 0.1915 0.0530 Uiso calc
H(17) 0.0976 0.2593 0.2066 0.0380 Uiso calc
H(18) 0.0344 0.3348 0.2535 0.0540 Uiso calc
H(19) 0.0871 0.3089 0.2619 0.0470 Uiso calc
H(21) 0.1147(17) -0.358(9) -0.147(3) 0.0270 Uiso ?
H(22) 0.152(3) -0.260(9) -0.186(3) 0.0270 Uiso ?
H(23) 0.2701 -0.3171 -0.0926 0.0400 Uiso calc
H(24) 0.2783 -0.2731 -0.1482 0.0420 Uiso calc
H(26) 0.2540 -0.2160 -0.2228 0.0410 Uiso calc
H(27) 0.2109 -0.1747 -0.2811 0.0490 Uiso calc
H(28) 0.1590 -0.1838 -0.2835 0.0430 Uiso calc
H(29) 0.1518 -0.2306 -0.2281 0.0340 Uiso calc
H(112) 0.1642 0.2869 0.1339 0.0370 Uiso calc
H(113) 0.2153 0.3671 0.1602 0.0360 Uiso calc
H(114) 0.2199 0.5569 0.1603 0.0450 Uiso calc
H(115) 0.1733 0.6634 0.1387 0.0490 Uiso calc
H(116) 0.1237 0.5819 0.1137 0.0370 Uiso calc
H(122) 0.0394 0.5061 0.0763 0.0560 Uiso calc
H(123) 0.0193 0.6178 0.1098 0.0680 Uiso calc
H(124) 0.0450 0.6436 0.1773 0.0580 Uiso calc
H(125) 0.0938 0.5528 0.2145 0.0490 Uiso calc
H(126) 0.1141 0.4358 0.1816 0.0330 Uiso calc
H(132) 0.0352 0.3479 0.0377 0.0410 Uiso calc
H(133) 0.0079 0.4047 -0.0295 0.0440 Uiso calc
H(134) 0.0355 0.5079 -0.0591 0.0500 Uiso calc
H(135) 0.0904 0.5337 -0.0240 0.0470 Uiso calc
H(136) 0.1174 0.4826 0.0435 0.0360 Uiso calc
H(212) 0.1828 0.0777 0.1043 0.0440 Uiso calc
H(213) 0.2243 0.1699 0.0978 0.0560 Uiso calc
H(214) 0.2151 0.3113 0.0524 0.0470 Uiso calc
H(215) 0.1620 0.3567 0.0116 0.0500 Uiso calc
H(216) 0.1197 0.2660 0.0170 0.0440 Uiso calc
H(222) 0.0552 0.1845 0.0059 0.0460 Uiso calc
H(223) 0.0264 0.1592 -0.0623 0.0650 Uiso calc
H(224) 0.0397 0.0141 -0.0935 0.0580 Uiso calc
H(225) 0.0825 -0.1050 -0.0556 0.0700 Uiso calc
H(226) 0.1115 -0.0752 0.0141 0.0520 Uiso calc
H(312) 0.1000 0.0388 0.2118 0.0360 Uiso calc
H(313) 0.0705 0.0309 0.2508 0.0450 Uiso calc
H(314) 0.0191 -0.0462 0.2238 0.0610 Uiso calc
H(315) -0.0006 -0.1281 0.1607 0.0680 Uiso calc
H(316) 0.0273 -0.1116 0.1207 0.0530 Uiso calc
H(322) 0.0304 -0.0217 0.0591 0.0390 Uiso calc
H(323) 0.0067 -0.1367 0.0051 0.0440 Uiso calc
H(324) 0.0334 -0.2899 -0.0006 0.0570 Uiso calc
H(325) 0.0847 -0.3244 0.0472 0.0620 Uiso calc
H(326) 0.1082 -0.2152 0.1042 0.0550 Uiso calc
H(332) 0.1035 -0.2116 0.1772 0.0330 Uiso calc
H(333) 0.1493 -0.3077 0.2189 0.0360 Uiso calc
H(334) 0.1997 -0.2381 0.2349 0.0490 Uiso calc
H(335) 0.2054 -0.0715 0.2067 0.0440 Uiso calc
H(336) 0.1605 0.0205 0.1621 0.0420 Uiso calc
H(412) 0.2116 -0.1903 -0.0523 0.0350 Uiso calc
H(413) 0.2356 -0.1437 0.0154 0.0430 Uiso calc
H(414) 0.2094 -0.0251 0.0423 0.0480 Uiso calc
H(415) 0.1585 0.0390 0.0000 0.0380 Uiso calc
H(416) 0.1345 -0.0095 -0.0663 0.0300 Uiso calc
H(422) 0.0871 -0.2041 -0.1590 0.0410 Uiso calc
H(423) 0.0372 -0.1159 -0.1904 0.0550 Uiso calc
H(424) 0.0351 0.0709 -0.1864 0.0570 Uiso calc
H(425) 0.0830 0.1743 -0.1607 0.0450 Uiso calc
H(426) 0.1329 0.0834 -0.1316 0.0380 Uiso calc
H(432) 0.2189 0.0311 0.4072 0.0420 Uiso calc
H(433) 0.2438 -0.0811 0.3778 0.0630 Uiso calc
H(434) 0.2182 -0.1237 0.3113 0.0590 Uiso calc
H(435) 0.1664 -0.0730 0.2734 0.0500 Uiso calc
H(436) 0.1419 0.0437 0.3015 0.0370 Uiso calc
H(512) 0.1368 -0.5861 -0.0660 0.0480 Uiso calc
H(513) 0.0999 -0.7264 -0.0791 0.0690 Uiso calc
H(514) 0.0453 -0.6904 -0.1219 0.0720 Uiso calc
H(515) 0.0299 -0.5143 -0.1442 0.0690 Uiso calc
H(516) 0.0681 -0.3811 -0.1315 0.0490 Uiso calc
H(522) 0.1331 -0.2943 -0.0151 0.0450 Uiso calc
H(523) 0.1635 -0.3194 0.0520 0.0570 Uiso calc
H(524) 0.2119 -0.4146 0.0750 0.0580 Uiso calc
H(525) 0.2296 -0.4761 0.0283 0.0520 Uiso calc
H(526) 0.1983 -0.4555 -0.0397 0.0460 Uiso calc
H(612) 0.1490 -0.4548 -0.2385 0.0340 Uiso calc
H(613) 0.1764 -0.4631 -0.2789 0.0380 Uiso calc
H(614) 0.2276 -0.5292 -0.2541 0.0470 Uiso calc
H(615) 0.2516 -0.5994 -0.1884 0.0620 Uiso calc
H(616) 0.2253 -0.5944 -0.1473 0.0540 Uiso calc
H(622) 0.1477 -0.7161 -0.2029 0.0440 Uiso calc
H(623) 0.1014 -0.8072 -0.2436 0.0410 Uiso calc
H(624) 0.0502 -0.7463 -0.2537 0.0530 Uiso calc
H(625) 0.0459 -0.5758 -0.2247 0.0510 Uiso calc
H(626) 0.0918 -0.4825 -0.1834 0.0390 Uiso calc
H(632) 0.2233 -0.5222 -0.0884 0.0410 Uiso calc
H(633) 0.2498 -0.6429 -0.0376 0.0470 Uiso calc
H(634) 0.2236 -0.7985 -0.0281 0.0680 Uiso calc
H(635) 0.1720 -0.8337 -0.0747 0.0630 Uiso calc
H(636) 0.1458 -0.7197 -0.1279 0.0530 Uiso calc

loop_
_geom_angle_atom_site_label_1
_geom_angle_atom_site_label_2
_geom_angle_atom_site_label_3
_geom_angle
_geom_angle_publ_flag
H(11) Re(1) H(12) 77(4) ?
H(11) Re(1) N(11) 152(3) ?
H(12) Re(1) N(11) 75(3) ?
H(11) Re(1) O(12) 148(3) ?
H(12) Re(1) O(12) 135(3) ?
N(11) Re(1) O(12) 60.0(4) ?
H(11) Re(1) P(2) 52(3) ?
H(12) Re(1) P(2) 128(3) ?
N(11) Re(1) P(2) 156.3(3) ?
O(12) Re(1) P(2) 96.9(2) ?
H(11) Re(1) P(3) 92(3) ?
H(12) Re(1) P(3) 88(3) ?
N(11) Re(1) P(3) 90.3(3) ?
O(12) Re(1) P(3) 91.4(2) ?
P(2) Re(1) P(3) 84.98(11) ?
H(11) Re(1) P(1) 88(3) ?
H(12) Re(1) P(1) 87(3) ?
N(11) Re(1) P(1) 87.6(3) ?
O(12) Re(1) P(1) 92.2(2) ?
P(2) Re(1) P(1) 99.08(11) ?
P(3) Re(1) P(1) 174.19(12) ?
Re(1) H(11) P(2) 76(3) ?
H(21) Re(2) H(22) 99(5) ?
H(21) Re(2) N(21) 150(3) ?
H(22) Re(2) N(21) 53(4) ?
H(21) Re(2) O(22) 150(3) ?
H(22) Re(2) O(22) 111(4) ?
N(21) Re(2) O(22) 59.1(4) ?
H(21) Re(2) P(5) 52(3) ?
H(22) Re(2) P(5) 145(3) ?
N(21) Re(2) P(5) 158.1(3) ?
O(22) Re(2) P(5) 99.9(2) ?
H(21) Re(2) P(4) 95(3) ?
H(22) Re(2) P(4) 78(3) ?
N(21) Re(2) P(4) 89.1(3) ?
O(22) Re(2) P(4) 93.6(2) ?
P(5) Re(2) P(4) 85.68(11) ?
H(21) Re(2) P(6) 86(3) ?
H(22) Re(2) P(6) 96(3) ?
N(21) Re(2) P(6) 87.2(3) ?
O(22) Re(2) P(6) 88.3(2) ?
P(5) Re(2) P(6) 99.28(11) ?
P(4) Re(2) P(6) 174.33(12) ?
Re(2) H(21) P(5) 76(3) ?
C(131) P(1) C(111) 103.2(6) ?
C(131) P(1) C(121) 100.3(5) ?
C(111) P(1) C(121) 97.1(6) ?
C(131) P(1) Re(1) 118.1(4) ?
C(111) P(1) Re(1) 119.0(4) ?
C(121) P(1) Re(1) 115.6(4) ?
H(2) P(2) C(221) 100(5) ?
H(2) P(2) C(211) 92(5) ?
C(221) P(2) C(211) 100.1(6) ?
H(2) P(2) H(11) 89(6) ?
C(221) P(2) H(11) 171(3) ?
C(211) P(2) H(11) 80(3) ?
H(2) P(2) Re(1) 116(5) ?
C(221) P(2) Re(1) 122.1(5) ?
C(211) P(2) Re(1) 121.3(4) ?
H(11) P(2) Re(1) 51.7(19) ?
C(311) P(3) C(321) 104.0(6) ?
C(311) P(3) C(331) 97.9(6) ?
C(321) P(3) C(331) 102.7(6) ?
C(311) P(3) Re(1) 114.7(4) ?
C(321) P(3) Re(1) 114.9(4) ?
C(331) P(3) Re(1) 120.1(4) ?
C(411) P(4) C(421) 102.0(6) ?
C(411) P(4) C(431) 103.1(6) ?
C(421) P(4) C(431) 99.2(6) ?
C(411) P(4) Re(2) 116.3(4) ?
C(421) P(4) Re(2) 119.2(4) ?
C(431) P(4) Re(2) 114.4(4) ?
H(5) P(5) C(521) 91(6) ?
H(5) P(5) C(511) 88(5) ?
C(521) P(5) C(511) 100.6(6) ?
H(5) P(5) H(21) 98(6) ?
C(521) P(5) H(21) 171(3) ?
C(511) P(5) H(21) 81(3) ?
H(5) P(5) Re(2) 126(5) ?
C(521) P(5) Re(2) 121.2(4) ?
C(511) P(5) Re(2) 121.8(4) ?
H(21) P(5) Re(2) 51.9(19) ?
C(631) P(6) C(621) 100.8(6) ?
C(631) P(6) C(611) 101.6(6) ?
C(621) P(6) C(611) 98.3(6) ?
C(631) P(6) Re(2) 117.1(4) ?
C(621) P(6) Re(2) 121.2(4) ?
C(611) P(6) Re(2) 114.4(4) ?
C(12) O(12) Re(1) 91.7(8) ?
C(22) O(22) Re(2) 92.3(8) ?
C(12) N(11) C(1A) 120.9(12) ?
C(12) N(11) Re(1) 94.7(8) ?
C(1A) N(11) Re(1) 144.4(10) ?
C(22) N(21) C(2A) 122.3(11) ?
C(22) N(21) Re(2) 95.3(8) ?
C(2A) N(21) Re(2) 142.3(10) ?
O(12) C(12) N(11) 113.6(12) ?
O(12) C(12) C(13) 124.3(13) ?
N(11) C(12) C(13) 122.0(12) ?
C(14) C(13) C(12) 117.5(13) ?
C(13) C(14) C(15) 121.6(12) ?
C(16) C(15) C(14) 120.7(14) ?
C(16) C(15) C(1A) 123.0(15) ?
C(14) C(15) C(1A) 116.3(13) ?
C(15) C(16) C(18) 117.9(14) ?
C(19) C(17) C(1A) 119.4(13) ?
C(16) C(18) C(19) 121.9(13) ?
C(17) C(19) C(18) 120.0(15) ?
N(11) C(1A) C(17) 120.6(12) ?
N(11) C(1A) C(15) 121.7(14) ?
C(17) C(1A) C(15) 117.7(12) ?
O(22) C(22) N(21) 113.2(12) ?
O(22) C(22) C(23) 124.2(14) ?
N(21) C(22) C(23) 122.6(12) ?
C(24) C(23) C(22) 116.6(14) ?
C(23) C(24) C(25) 121.2(12) ?
C(26) C(25) C(2A) 116.4(14) ?
C(26) C(25) C(24) 124.7(13) ?
C(2A) C(25) C(24) 118.9(11) ?
C(27) C(26) C(25) 123.4(13) ?
C(26) C(27) C(28) 118.9(13) ?
C(29) C(28) C(27) 120.6(15) ?
C(28) C(29) C(2A) 120.9(13) ?
N(21) C(2A) C(25) 118.3(13) ?
N(21) C(2A) C(29) 121.8(12) ?
C(25) C(2A) C(29) 119.8(11) ?
C(112) C(111) C(116) 116.5(13) ?
C(112) C(111) P(1) 122.2(10) ?
C(116) C(111) P(1) 121.3(11) ?
C(111) C(112) C(113) 122.2(12) ?
C(114) C(113) C(112) 119.3(13) ?
C(113) C(114) C(115) 119.0(13) ?
C(116) C(115) C(114) 120.1(13) ?
C(115) C(116) C(111) 122.9(13) ?
C(122) C(121) C(126) 118.1(12) ?
C(122) C(121) P(1) 124.2(11) ?
C(126) C(121) P(1) 117.7(9) ?
C(123) C(122) C(121) 120.1(16) ?
C(124) C(123) C(122) 122.4(17) ?
C(123) C(124) C(125) 119.4(14) ?
C(126) C(125) C(124) 119.0(15) ?
C(125) C(126) C(121) 121.0(13) ?
C(136) C(131) C(132) 118.4(14) ?
C(136) C(131) P(1) 124.5(12) ?
C(132) C(131) P(1) 117.0(10) ?
C(131) C(132) C(133) 121.7(14) ?
C(134) C(133) C(132) 119.0(15) ?
C(135) C(134) C(133) 119.2(15) ?
C(134) C(135) C(136) 121.9(13) ?
C(131) C(136) C(135) 119.6(14) ?
C(212) C(211) C(216) 118.9(13) ?
C(212) C(211) P(2) 121.3(11) ?
C(216) C(211) P(2) 119.8(11) ?
C(211) C(212) C(213) 119.6(14) ?
C(214) C(213) C(212) 123.0(15) ?
C(213) C(214) C(215) 116.6(13) ?
C(214) C(215) C(216) 122.0(14) ?
C(215) C(216) C(211) 119.9(14) ?
C(222) C(221) C(226) 117.8(14) ?
C(222) C(221) P(2) 121.6(11) ?
C(226) C(221) P(2) 120.6(12) ?
C(223) C(222) C(221) 123.8(14) ?
C(222) C(223) C(224) 118.2(17) ?
C(223) C(224) C(225) 121.1(15) ?
C(226) C(225) C(224) 118.8(14) ?
C(225) C(226) C(221) 120.2(16) ?
C(312) C(311) C(316) 118.1(12) ?
C(312) C(311) P(3) 118.1(10) ?
C(316) C(311) P(3) 123.8(11) ?
C(311) C(312) C(313) 121.1(13) ?
C(314) C(313) C(312) 119.6(14) ?
C(315) C(314) C(313) 120.0(13) ?
C(314) C(315) C(316) 120.0(15) ?
C(315) C(316) C(311) 121.0(15) ?
C(326) C(321) C(322) 117.4(14) ?
C(326) C(321) P(3) 122.2(12) ?
C(322) C(321) P(3) 120.3(10) ?
C(323) C(322) C(321) 122.1(13) ?
C(324) C(323) C(322) 120.1(15) ?
C(323) C(324) C(325) 119.4(15) ?
C(324) C(325) C(326) 121.3(14) ?
C(321) C(326) C(325) 119.7(15) ?
C(336) C(331) C(332) 119.0(13) ?
C(336) C(331) P(3) 123.1(10) ?
C(332) C(331) P(3) 117.9(11) ?
C(333) C(332) C(331) 119.3(13) ?
C(334) C(333) C(332) 121.1(12) ?
C(333) C(334) C(335) 119.6(14) ?
C(336) C(335) C(334) 120.1(14) ?
C(335) C(336) C(331) 120.7(13) ?
C(416) C(411) C(412) 116.7(13) ?
C(416) C(411) P(4) 125.9(12) ?
C(412) C(411) P(4) 117.3(10) ?
C(413) C(412) C(411) 121.3(13) ?
C(412) C(413) C(414) 120.5(15) ?
C(415) C(414) C(413) 117.8(14) ?
C(416) C(415) C(414) 121.6(13) ?
C(415) C(416) C(411) 121.9(14) ?
C(422) C(421) C(426) 119.6(13) ?
C(422) C(421) P(4) 122.6(10) ?
C(426) C(421) P(4) 117.8(10) ?
C(421) C(422) C(423) 122.1(13) ?
C(424) C(423) C(422) 118.7(16) ?
C(423) C(424) C(425) 120.7(15) ?
C(426) C(425) C(424) 119.2(13) ?
C(421) C(426) C(425) 119.4(13) ?
C(436) C(431) C(432) 117.9(12) ?
C(436) C(431) P(4) 118.7(11) ?
C(432) C(431) P(4) 123.2(12) ?
C(433) C(432) C(431) 119.7(15) ?
C(434) C(433) C(432) 119.7(16) ?
C(435) C(434) C(433) 122.5(15) ?
C(434) C(435) C(436) 117.9(16) ?
C(431) C(436) C(435) 122.1(15) ?
C(512) C(511) C(516) 118.3(14) ?
C(512) C(511) P(5) 123.3(13) ?
C(516) C(511) P(5) 118.4(11) ?
C(511) C(512) C(513) 122.9(17) ?
C(512) C(513) C(514) 117.7(16) ?
C(515) C(514) C(513) 119.3(16) ?
C(514) C(515) C(516) 120.1(17) ?
C(515) C(516) C(511) 121.5(15) ?
C(522) C(521) C(526) 115.2(14) ?
C(522) C(521) P(5) 122.8(12) ?
C(526) C(521) P(5) 122.0(10) ?
C(523) C(522) C(521) 122.8(15) ?
C(522) C(523) C(524) 121.2(14) ?
C(525) C(524) C(523) 117.8(16) ?
C(524) C(525) C(526) 120.9(16) ?
C(525) C(526) C(521) 122.0(13) ?
C(616) C(611) C(612) 119.5(12) ?
C(616) C(611) P(6) 123.5(11) ?
C(612) C(611) P(6) 116.8(10) ?
C(613) C(612) C(611) 119.2(13) ?
C(614) C(613) C(612) 121.0(14) ?
C(613) C(614) C(615) 119.5(13) ?
C(616) C(615) C(614) 121.1(15) ?
C(615) C(616) C(611) 119.6(15) ?
C(626) C(621) C(622) 119.5(13) ?
C(626) C(621) P(6) 120.6(10) ?
C(622) C(621) P(6) 120.0(11) ?
C(623) C(622) C(621) 118.2(14) ?
C(622) C(623) C(624) 123.7(13) ?
C(623) C(624) C(625) 117.3(14) ?
C(626) C(625) C(624) 120.4(14) ?
C(625) C(626) C(621) 120.9(13) ?
C(636) C(631) C(632) 118.3(13) ?
C(636) C(631) P(6) 123.7(12) ?
C(632) C(631) P(6) 117.5(10) ?
C(633) C(632) C(631) 119.4(12) ?
C(632) C(633) C(634) 121.8(15) ?
C(635) C(634) C(633) 117.2(15) ?
C(634) C(635) C(636) 122.4(15) ?
C(635) C(636) C(631) 120.7(15) ?

loop_
_geom_bond_atom_site_label_1
_geom_bond_atom_site_label_2
_geom_bond_distance
_geom_bond_publ_flag
Re(1) H(11) 1.90(6) ?
Re(1) H(12) 1.90(6) ?
Re(1) N(11) 2.171(9) ?
Re(1) O(12) 2.264(9) ?
Re(1) P(2) 2.349(3) ?
Re(1) P(3) 2.355(3) ?
Re(1) P(1) 2.383(3) ?
H(11) P(2) 1.90(9) ?
Re(2) H(21) 1.90(6) ?
Re(2) H(22) 1.91(6) ?
Re(2) N(21) 2.189(10) ?
Re(2) O(22) 2.256(9) ?
Re(2) P(5) 2.341(3) ?
Re(2) P(4) 2.361(3) ?
Re(2) P(6) 2.397(3) ?
H(21) P(5) 1.90(9) ?
P(1) C(131) 1.838(14) ?
P(1) C(111) 1.841(14) ?
P(1) C(121) 1.864(12) ?
P(2) H(2) 1.35(9) ?
P(2) C(221) 1.808(15) ?
P(2) C(211) 1.836(12) ?
P(3) C(311) 1.843(12) ?
P(3) C(321) 1.852(14) ?
P(3) C(331) 1.857(14) ?
P(4) C(411) 1.845(14) ?
P(4) C(421) 1.865(14) ?
P(4) C(431) 1.872(13) ?
P(5) H(5) 1.35(9) ?
P(5) C(521) 1.809(15) ?
P(5) C(511) 1.848(13) ?
P(6) C(631) 1.846(14) ?
P(6) C(621) 1.846(14) ?
P(6) C(611) 1.877(13) ?
O(12) C(12) 1.305(15) ?
O(22) C(22) 1.311(14) ?
N(11) C(12) 1.347(17) ?
N(11) C(1A) 1.359(15) ?
N(21) C(22) 1.316(18) ?
N(21) C(2A) 1.345(15) ?
C(12) C(13) 1.416(18) ?
C(13) C(14) 1.400(17) ?
C(14) C(15) 1.43(2) ?
C(15) C(16) 1.370(19) ?
C(15) C(1A) 1.430(18) ?
C(16) C(18) 1.40(2) ?
C(17) C(19) 1.401(17) ?
C(17) C(1A) 1.43(2) ?
C(18) C(19) 1.40(2) ?
C(22) C(23) 1.436(18) ?
C(23) C(24) 1.331(18) ?
C(24) C(25) 1.44(2) ?
C(25) C(26) 1.405(17) ?
C(25) C(2A) 1.408(18) ?
C(26) C(27) 1.35(2) ?
C(27) C(28) 1.41(2) ?
C(28) C(29) 1.330(17) ?
C(29) C(2A) 1.415(18) ?
C(111) C(112) 1.384(18) ?
C(111) C(116) 1.387(17) ?
C(112) C(113) 1.414(18) ?
C(113) C(114) 1.386(17) ?
C(114) C(115) 1.39(2) ?
C(115) C(116) 1.378(19) ?
C(121) C(122) 1.386(19) ?
C(121) C(126) 1.396(18) ?
C(122) C(123) 1.351(19) ?
C(123) C(124) 1.34(2) ?
C(124) C(125) 1.40(2) ?
C(125) C(126) 1.368(18) ?
C(131) C(136) 1.395(17) ?
C(131) C(132) 1.41(2) ?
C(132) C(133) 1.408(19) ?
C(133) C(134) 1.397(19) ?
C(134) C(135) 1.38(2) ?
C(135) C(136) 1.402(19) ?
C(211) C(212) 1.36(2) ?
C(211) C(216) 1.397(18) ?
C(212) C(213) 1.392(19) ?
C(213) C(214) 1.37(2) ?
C(214) C(215) 1.38(2) ?
C(215) C(216) 1.387(19) ?
C(221) C(222) 1.40(2) ?
C(221) C(226) 1.408(18) ?
C(222) C(223) 1.37(2) ?
C(223) C(224) 1.39(2) ?
C(224) C(225) 1.43(2) ?
C(225) C(226) 1.41(2) ?
C(311) C(312) 1.377(18) ?
C(311) C(316) 1.42(2) ?
C(312) C(313) 1.412(17) ?
C(313) C(314) 1.39(2) ?
C(314) C(315) 1.38(2) ?
C(315) C(316) 1.391(18) ?
C(321) C(326) 1.386(18) ?
C(321) C(322) 1.39(2) ?
C(322) C(323) 1.369(18) ?
C(323) C(324) 1.36(2) ?
C(324) C(325) 1.37(2) ?
C(325) C(326) 1.39(2) ?
C(331) C(336) 1.386(19) ?
C(331) C(332) 1.426(17) ?
C(332) C(333) 1.391(18) ?
C(333) C(334) 1.36(2) ?
C(334) C(335) 1.412(19) ?
C(335) C(336) 1.38(2) ?
C(411) C(416) 1.397(17) ?
C(411) C(412) 1.403(19) ?
C(412) C(413) 1.388(19) ?
C(413) C(414) 1.399(18) ?
C(414) C(415) 1.39(2) ?
C(415) C(416) 1.364(18) ?
C(421) C(422) 1.359(19) ?
C(421) C(426) 1.401(17) ?
C(422) C(423) 1.415(19) ?
C(423) C(424) 1.36(2) ?
C(424) C(425) 1.42(2) ?
C(425) C(426) 1.408(19) ?
C(431) C(436) 1.371(19) ?
C(431) C(432) 1.38(2) ?
C(431) P(4) 1.872(13) ?
C(432) C(433) 1.376(19) ?
C(433) C(434) 1.35(2) ?
C(434) C(435) 1.34(2) ?
C(435) C(436) 1.371(18) ?
C(511) C(512) 1.341(19) ?
C(511) C(516) 1.37(2) ?
C(512) C(513) 1.382(19) ?
C(513) C(514) 1.41(3) ?
C(514) C(515) 1.37(2) ?
C(515) C(516) 1.37(2) ?
C(521) C(522) 1.370(18) ?
C(521) C(526) 1.41(2) ?
C(522) C(523) 1.36(2) ?
C(523) C(524) 1.38(2) ?
C(524) C(525) 1.356(19) ?
C(525) C(526) 1.38(2) ?
C(611) C(616) 1.369(19) ?
C(611) C(612) 1.435(19) ?
C(612) C(613) 1.368(16) ?
C(613) C(614) 1.35(2) ?
C(614) C(615) 1.41(2) ?
C(615) C(616) 1.357(19) ?
C(621) C(626) 1.427(19) ?
C(621) C(622) 1.428(18) ?
C(622) C(623) 1.38(2) ?
C(623) C(624) 1.41(2) ?
C(624) C(625) 1.43(2) ?
C(625) C(626) 1.380(19) ?
C(631) C(636) 1.369(18) ?
C(631) C(632) 1.42(2) ?
C(632) C(633) 1.351(19) ?
C(633) C(634) 1.411(19) ?
C(634) C(635) 1.36(2) ?
C(635) C(636) 1.37(2) ?
